data_7207534
loop_
_publ_author_name
'Moragues-Bartolome, Alaina M.'
'Jones, William'
'Cruz-Cabeza, Aurora J.'

_publ_section_title
;
 Synthon preferences in cocrystals of cis-carboxamides:carboxylic acids
;
_journal_issue 7
_journal_name_full CrystEngComm
_journal_page_first 2552
_journal_paper_doi 10.1039/c2ce06241k
_journal_volume 14
_journal_year 2012
_chemical_formula_moiety 'C7 H4 N2 O6, C4 H7 N O'
_chemical_formula_sum 'C11 H11 N3 O7'
_chemical_formula_weight 297.23
_chemical_name_systematic
;
?
;
_space_group_IT_number 14
_symmetry_cell_setting monoclinic
_symmetry_space_group_name_Hall '-P 2yn'
_symmetry_space_group_name_H-M 'P 1 21/n 1'
_atom_sites_solution_hydrogens geom
_atom_sites_solution_primary direct
_atom_sites_solution_secondary difmap
_audit_creation_method SHELXL-97
_cell_angle_alpha 90.00
_cell_angle_beta 90.489(2)
_cell_angle_gamma 90.00
_cell_formula_units_Z 4
_cell_length_a 11.4528(5)
_cell_length_b 6.3801(3)
_cell_length_c 17.643(1)
_cell_measurement_reflns_used 13810
_cell_measurement_temperature 180(2)
_cell_measurement_theta_max 20.82
_cell_measurement_theta_min 1.02
_cell_volume 1289.13(11)
_computing_cell_refinement 'HKL Scalepack (Otwinowski & Minor 1997)'
_computing_data_collection 'Collect (Nonius B.V. 1998)'
_computing_data_reduction
;
HKL Denzo and Scalepack (Otwinowski & Minor 1997)
;
_computing_publication_material 'SHELXL-97 (Sheldrick 1997)'
_computing_structure_refinement 'SHELXL-97 (Sheldrick 1997)'
_computing_structure_solution 'SIR-92 (Altomare et al. 1994)'
_diffrn_ambient_temperature 180(2)
_diffrn_measured_fraction_theta_full 0.990
_diffrn_measured_fraction_theta_max 0.990
_diffrn_measurement_device_type 'Nonius Kappa CCD'
_diffrn_measurement_method 'Thin slice \w and \f scans'
_diffrn_radiation_source 'fine-focus sealed tube'
_diffrn_radiation_type MoK\a
_diffrn_radiation_wavelength 0.71073
_diffrn_reflns_av_R_equivalents 0.0562
_diffrn_reflns_av_sigmaI/netI 0.0365
_diffrn_reflns_limit_h_max 11
_diffrn_reflns_limit_h_min -11
_diffrn_reflns_limit_k_max 6
_diffrn_reflns_limit_k_min -6
_diffrn_reflns_limit_l_max 17
_diffrn_reflns_limit_l_min -17
_diffrn_reflns_number 7418
_diffrn_reflns_theta_full 20.77
_diffrn_reflns_theta_max 20.77
_diffrn_reflns_theta_min 3.56
_exptl_absorpt_coefficient_mu 0.130
_exptl_absorpt_correction_T_max 0.998
_exptl_absorpt_correction_T_min 0.760
_exptl_absorpt_correction_type multi-scan
_exptl_absorpt_process_details
;
multi-scan from symmetry-related measurements
Sortav (Blessing 1995)
;
_exptl_crystal_colour colourless
_exptl_crystal_density_diffrn 1.531
_exptl_crystal_density_method 'not measured'
_exptl_crystal_description block
_exptl_crystal_F_000 616
_exptl_crystal_size_max 0.46
_exptl_crystal_size_mid 0.07
_exptl_crystal_size_min 0.02
_refine_diff_density_max 0.297
_refine_diff_density_min -0.188
_refine_diff_density_rms 0.044
_refine_ls_extinction_method none
_refine_ls_goodness_of_fit_ref 1.071
_refine_ls_hydrogen_treatment mixed
_refine_ls_matrix_type full
_refine_ls_number_parameters 196
_refine_ls_number_reflns 1330
_refine_ls_number_restraints 0
_refine_ls_restrained_S_all 1.071
_refine_ls_R_factor_all 0.0496
_refine_ls_R_factor_gt 0.0384
_refine_ls_shift/su_max 0.000
_refine_ls_shift/su_mean 0.000
_refine_ls_structure_factor_coef Fsqd
_refine_ls_weighting_details 'calc w=1/[\s^2^(Fo^2^)+(0.0535P)^2^+0.3401P] where P=(Fo^2^+2Fc^2^)/3'
_refine_ls_weighting_scheme calc
_refine_ls_wR_factor_gt 0.0934
_refine_ls_wR_factor_ref 0.1007
_reflns_number_gt 1094
_reflns_number_total 1330
_reflns_threshold_expression >2sigma(I)
_cod_data_source_file c2ce06241k.txt
_cod_data_source_block 1k
_cod_original_sg_symbol_H-M P2(1)/n
_cod_database_code 7207534

loop_
_symmetry_equiv_pos_as_xyz
'x, y, z'
'-x+1/2, y+1/2, -z+1/2'
'-x, -y, -z'
'x-1/2, -y-1/2, z-1/2'

loop_
_atom_site_label
_atom_site_type_symbol
_atom_site_fract_x
_atom_site_fract_y
_atom_site_fract_z
_atom_site_U_iso_or_equiv
_atom_site_adp_type
_atom_site_occupancy
_atom_site_symmetry_multiplicity
_atom_site_calc_flag
_atom_site_refinement_flags
N1 N 0.56371(16) -0.5994(3) 0.10387(13) 0.0393(6) Uani 1 1 d .
H1 H 0.5592(19) -0.681(4) 0.0516(14) 0.047 Uiso 1 1 d .
C2 C 0.6076(2) -0.6875(4) 0.17476(15) 0.0495(8) Uani 1 1 d .
H2A H 0.6834 -0.7591 0.1673 0.059 Uiso 1 1 calc R
H2B H 0.5513 -0.7882 0.1964 0.059 Uiso 1 1 calc R
C3 C 0.6217(2) -0.4951(4) 0.22570(16) 0.0514(7) Uani 1 1 d .
H3A H 0.7022 -0.4389 0.2234 0.062 Uiso 1 1 calc R
H3B H 0.6030 -0.5290 0.2790 0.062 Uiso 1 1 calc R
C4 C 0.5337(2) -0.3398(4) 0.19219(15) 0.0498(7) Uani 1 1 d .
H4A H 0.4587 -0.3457 0.2196 0.060 Uiso 1 1 calc R
H4B H 0.5643 -0.1948 0.1943 0.060 Uiso 1 1 calc R
C5 C 0.5190(2) -0.4111(4) 0.11270(15) 0.0366(6) Uani 1 1 d .
O6 O 0.47020(16) -0.3112(3) 0.05995(11) 0.0549(6) Uani 1 1 d .
C7 C 0.1969(2) 0.3874(4) -0.03133(15) 0.0393(7) Uani 1 1 d .
H7 H 0.2020 0.3228 -0.0797 0.047 Uiso 1 1 calc R
C8 C 0.24734(19) 0.2939(3) 0.03166(15) 0.0349(6) Uani 1 1 d .
C9 C 0.2369(2) 0.3864(3) 0.10214(14) 0.0380(7) Uani 1 1 d .
H9 H 0.2704 0.3229 0.1459 0.046 Uiso 1 1 calc R
C10 C 0.1761(2) 0.5745(4) 0.10755(15) 0.0392(7) Uani 1 1 d .
C11 C 0.1276(2) 0.6728(4) 0.04583(16) 0.0422(7) Uani 1 1 d .
H11 H 0.0877 0.8026 0.0505 0.051 Uiso 1 1 calc R
C12 C 0.1391(2) 0.5755(4) -0.02303(15) 0.0391(7) Uani 1 1 d .
C13 C 0.3114(2) 0.0910(4) 0.02156(17) 0.0392(7) Uani 1 1 d .
O14 O 0.36661(16) 0.0316(3) 0.08265(11) 0.0514(6) Uani 1 1 d .
H14 H 0.402(2) -0.082(4) 0.0770(15) 0.062 Uiso 1 1 d .
O15 O 0.30983(15) -0.0026(3) -0.03840(11) 0.0521(5) Uani 1 1 d .
N16 N 0.1614(2) 0.6716(4) 0.18251(15) 0.0554(7) Uani 1 1 d .
O17 O 0.2062(2) 0.5887(3) 0.23685(13) 0.0862(8) Uani 1 1 d .
O18 O 0.10359(19) 0.8301(3) 0.18656(12) 0.0808(7) Uani 1 1 d .
N19 N 0.08491(19) 0.6746(4) -0.09051(16) 0.0548(7) Uani 1 1 d .
O20 O 0.03448(18) 0.8412(3) -0.08199(12) 0.0740(7) Uani 1 1 d .
O21 O 0.09190(18) 0.5823(4) -0.15107(13) 0.0724(7) Uani 1 1 d .

loop_
_atom_site_aniso_label
_atom_site_aniso_U_11
_atom_site_aniso_U_22
_atom_site_aniso_U_33
_atom_site_aniso_U_23
_atom_site_aniso_U_13
_atom_site_aniso_U_12
N1 0.0462(13) 0.0314(13) 0.0404(15) -0.0016(10) -0.0038(11) 0.0036(10)
C2 0.0548(17) 0.0407(15) 0.053(2) 0.0007(14) -0.0001(14) 0.0057(12)
C3 0.0579(17) 0.0540(17) 0.0424(19) -0.0029(14) -0.0038(13) -0.0005(14)
C4 0.0673(19) 0.0373(14) 0.045(2) -0.0053(13) 0.0032(14) 0.0012(13)
C5 0.0401(15) 0.0294(15) 0.0401(19) 0.0021(13) -0.0016(12) 0.0008(12)
O6 0.0679(13) 0.0408(10) 0.0561(14) -0.0059(9) -0.0039(10) 0.0087(9)
C7 0.0398(15) 0.0416(15) 0.0367(17) 0.0015(13) 0.0042(13) -0.0040(12)
C8 0.0357(14) 0.0313(13) 0.0378(17) 0.0004(13) 0.0010(12) -0.0040(11)
C9 0.0423(15) 0.0352(14) 0.0366(18) 0.0033(13) -0.0017(12) -0.0003(11)
C10 0.0406(15) 0.0361(15) 0.0411(19) -0.0054(13) 0.0001(13) 0.0001(12)
C11 0.0362(15) 0.0353(14) 0.055(2) 0.0045(14) 0.0014(13) 0.0014(11)
C12 0.0351(14) 0.0430(15) 0.0391(18) 0.0109(14) 0.0008(12) -0.0009(12)
C13 0.0429(16) 0.0335(14) 0.0411(19) 0.0023(15) 0.0013(14) -0.0042(12)
O14 0.0704(13) 0.0364(10) 0.0473(14) -0.0047(9) -0.0057(10) 0.0178(9)
O15 0.0661(13) 0.0443(11) 0.0457(14) -0.0109(10) -0.0017(9) 0.0059(9)
N16 0.0607(16) 0.0534(16) 0.0521(19) -0.0132(14) -0.0031(13) 0.0083(13)
O17 0.132(2) 0.0800(15) 0.0467(15) -0.0181(12) -0.0137(14) 0.0395(14)
O18 0.0890(16) 0.0697(14) 0.0836(18) -0.0303(12) -0.0065(12) 0.0377(13)
N19 0.0453(15) 0.0639(17) 0.055(2) 0.0211(14) 0.0041(13) 0.0025(13)
O20 0.0729(15) 0.0691(14) 0.0801(17) 0.0249(12) 0.0015(11) 0.0273(12)
O21 0.0785(15) 0.0925(16) 0.0462(15) 0.0169(13) -0.0004(11) 0.0141(12)

loop_
_atom_type_symbol
_atom_type_description
_atom_type_scat_dispersion_real
_atom_type_scat_dispersion_imag
_atom_type_scat_source
C C 0.0033 0.0016 'International Tables Vol C Tables 4.2.6.8 and 6.1.1.4'
H H 0.0000 0.0000 'International Tables Vol C Tables 4.2.6.8 and 6.1.1.4'
N N 0.0061 0.0033 'International Tables Vol C Tables 4.2.6.8 and 6.1.1.4'
O O 0.0106 0.0060 'International Tables Vol C Tables 4.2.6.8 and 6.1.1.4'

loop_
_geom_angle_atom_site_label_1
_geom_angle_atom_site_label_2
_geom_angle_atom_site_label_3
_geom_angle
C5 N1 C2 112.5(2)
C5 N1 H1 122.4(13)
C2 N1 H1 124.8(13)
N1 C2 C3 103.2(2)
N1 C2 H2A 111.1
C3 C2 H2A 111.1
N1 C2 H2B 111.1
C3 C2 H2B 111.1
H2A C2 H2B 109.1
C2 C3 C4 103.1(2)
C2 C3 H3A 111.1
C4 C3 H3A 111.1
C2 C3 H3B 111.1
C4 C3 H3B 111.1
H3A C3 H3B 109.1
C5 C4 C3 103.7(2)
C5 C4 H4A 111.0
C3 C4 H4A 111.0
C5 C4 H4B 111.0
C3 C4 H4B 111.0
H4A C4 H4B 109.0
O6 C5 N1 123.2(2)
O6 C5 C4 126.3(2)
N1 C5 C4 110.5(2)
C12 C7 C8 119.2(2)
C12 C7 H7 120.4
C8 C7 H7 120.4
C9 C8 C7 120.0(2)
C9 C8 C13 121.5(2)
C7 C8 C13 118.6(2)
C8 C9 C10 118.5(2)
C8 C9 H9 120.7
C10 C9 H9 120.7
C11 C10 C9 122.7(2)
C11 C10 N16 118.2(2)
C9 C10 N16 119.1(2)
C10 C11 C12 117.1(2)
C10 C11 H11 121.4
C12 C11 H11 121.4
C11 C12 C7 122.5(2)
C11 C12 N19 118.5(2)
C7 C12 N19 119.0(3)
O15 C13 O14 125.5(2)
O15 C13 C8 121.6(3)
O14 C13 C8 112.8(2)
C13 O14 H14 112.6(19)
O17 N16 O18 123.3(2)
O17 N16 C10 118.6(2)
O18 N16 C10 118.1(3)
O20 N19 O21 124.2(2)
O20 N19 C12 118.0(3)
O21 N19 C12 117.8(2)

loop_
_geom_bond_atom_site_label_1
_geom_bond_atom_site_label_2
_geom_bond_distance
N1 C5 1.316(3)
N1 C2 1.457(3)
N1 H1 1.06(2)
C2 C3 1.529(4)
C2 H2A 0.9900
C2 H2B 0.9900
C3 C4 1.529(4)
C3 H3A 0.9900
C3 H3B 0.9900
C4 C5 1.482(4)
C4 H4A 0.9900
C4 H4B 0.9900
C5 O6 1.255(3)
C7 C12 1.379(3)
C7 C8 1.383(3)
C7 H7 0.9500
C8 C9 1.383(3)
C8 C13 1.499(3)
C9 C10 1.391(3)
C9 H9 0.9500
C10 C11 1.370(3)
C10 N16 1.471(3)
C11 C12 1.371(3)
C11 H11 0.9500
C12 N19 1.480(3)
C13 O15 1.215(3)
C13 O14 1.301(3)
O14 H14 0.84(3)
N16 O17 1.206(3)
N16 O18 1.211(3)
N19 O20 1.220(3)
N19 O21 1.223(3)

loop_
_geom_torsion_atom_site_label_1
_geom_torsion_atom_site_label_2
_geom_torsion_atom_site_label_3
_geom_torsion_atom_site_label_4
_geom_torsion
C5 N1 C2 C3 -18.9(3)
N1 C2 C3 C4 25.5(3)
C2 C3 C4 C5 -23.7(3)
C2 N1 C5 O6 -175.8(2)
C2 N1 C5 C4 3.5(3)
C3 C4 C5 O6 -167.2(2)
C3 C4 C5 N1 13.5(3)
C12 C7 C8 C9 1.6(3)
C12 C7 C8 C13 -179.13(19)
C7 C8 C9 C10 -0.7(3)
C13 C8 C9 C10 -179.9(2)
C8 C9 C10 C11 -0.8(3)
C8 C9 C10 N16 178.2(2)
C9 C10 C11 C12 1.3(3)
N16 C10 C11 C12 -177.78(19)
C10 C11 C12 C7 -0.3(3)
C10 C11 C12 N19 178.4(2)
C8 C7 C12 C11 -1.2(3)
C8 C7 C12 N19 -179.8(2)
C9 C8 C13 O15 171.7(2)
C7 C8 C13 O15 -7.6(3)
C9 C8 C13 O14 -8.5(3)
C7 C8 C13 O14 172.2(2)
C11 C10 N16 O17 -178.2(2)
C9 C10 N16 O17 2.7(4)
C11 C10 N16 O18 2.5(3)
C9 C10 N16 O18 -176.6(2)
C11 C12 N19 O20 1.5(3)
C7 C12 N19 O20 -179.8(2)
C11 C12 N19 O21 -177.2(2)
C7 C12 N19 O21 1.4(3)
